data_7152006
loop_
_publ_author_name
'Wang, Liang'
'Xia, Xu-Dong'
'Guo, Wei'
'Chen, Jia-Rong'
'Xiao, Wen-Jing'

_publ_section_title
;
 Palladium-catalyzed C-H acetoxylation of
 2-methoxyimino-2-aryl-acetates and acetamides.
;
_journal_issue 20
_journal_name_full 'Organic &amp; biomolecular chemistry'
_journal_page_first 6895
_journal_page_last 6898
_journal_paper_doi 10.1039/c1ob05887h
_journal_volume 9
_journal_year 2011
_chemical_formula_sum 'C28 H34 N2 O12'
_chemical_formula_weight 590.57
_chemical_name_systematic
;
?
;
_space_group_IT_number 61
_symmetry_cell_setting orthorhombic
_symmetry_space_group_name_Hall '-P 2ac 2ab'
_symmetry_space_group_name_H-M 'P b c a'
_atom_sites_solution_hydrogens geom
_atom_sites_solution_primary direct
_atom_sites_solution_secondary difmap
_audit_creation_method SHELXL-97
_cell_angle_alpha 90.00
_cell_angle_beta 90.00
_cell_angle_gamma 90.00
_cell_formula_units_Z 4
_cell_length_a 7.6651(6)
_cell_length_b 13.1131(9)
_cell_length_c 29.874(2)
_cell_measurement_reflns_used 8155
_cell_measurement_temperature 298(2)
_cell_measurement_theta_max 24.91
_cell_measurement_theta_min 2.66
_cell_volume 3002.7(4)
_computing_cell_refinement 'Bruker SMART'
_computing_data_collection 'Bruker SMART'
_computing_data_reduction 'Bruker SAINT'
_computing_molecular_graphics 'Bruker SHELXTL'
_computing_publication_material 'Bruker SHELXTL'
_computing_structure_refinement 'SHELXL-97 (Sheldrick, 1997)'
_computing_structure_solution 'SHELXS-97 (Sheldrick, 1990)'
_diffrn_ambient_temperature 298(2)
_diffrn_measured_fraction_theta_full 0.999
_diffrn_measured_fraction_theta_max 0.999
_diffrn_measurement_device_type 'CCD area detector'
_diffrn_measurement_method 'phi and omega scans'
_diffrn_radiation_monochromator graphite
_diffrn_radiation_source 'fine-focus sealed tube'
_diffrn_radiation_type MoK\a
_diffrn_radiation_wavelength 0.71073
_diffrn_reflns_av_R_equivalents 0.0307
_diffrn_reflns_av_sigmaI/netI 0.0189
_diffrn_reflns_limit_h_max 9
_diffrn_reflns_limit_h_min -9
_diffrn_reflns_limit_k_max 15
_diffrn_reflns_limit_k_min -15
_diffrn_reflns_limit_l_max 35
_diffrn_reflns_limit_l_min -36
_diffrn_reflns_number 28176
_diffrn_reflns_theta_full 25.50
_diffrn_reflns_theta_max 25.50
_diffrn_reflns_theta_min 2.73
_exptl_absorpt_coefficient_mu 0.103
_exptl_absorpt_correction_type none
_exptl_crystal_colour colourless
_exptl_crystal_density_diffrn 1.306
_exptl_crystal_density_method 'not measured'
_exptl_crystal_description block
_exptl_crystal_F_000 1248
_exptl_crystal_size_max 0.16
_exptl_crystal_size_mid 0.12
_exptl_crystal_size_min 0.10
_refine_diff_density_max 0.206
_refine_diff_density_min -0.179
_refine_diff_density_rms 0.041
_refine_ls_extinction_coef 0.0140(15)
_refine_ls_extinction_expression Fc^*^=kFc[1+0.001xFc^2^\l^3^/sin(2\q)]^-1/4^
_refine_ls_extinction_method SHELXL
_refine_ls_goodness_of_fit_ref 1.054
_refine_ls_hydrogen_treatment constr
_refine_ls_matrix_type full
_refine_ls_number_parameters 215
_refine_ls_number_reflns 2797
_refine_ls_number_restraints 4
_refine_ls_restrained_S_all 1.054
_refine_ls_R_factor_all 0.0485
_refine_ls_R_factor_gt 0.0418
_refine_ls_shift/su_max 0.000
_refine_ls_shift/su_mean 0.000
_refine_ls_structure_factor_coef Fsqd
_refine_ls_weighting_details 'calc w=1/[\s^2^(Fo^2^)+(0.0704P)^2^+0.4968P] where P=(Fo^2^+2Fc^2^)/3'
_refine_ls_weighting_scheme calc
_refine_ls_wR_factor_gt 0.1173
_refine_ls_wR_factor_ref 0.1216
_reflns_number_gt 2364
_reflns_number_total 2797
_reflns_threshold_expression >2sigma(I)
_cod_data_source_file c1ob05887h.txt
_cod_data_source_block m:\101123n\work\101123nm
_cod_depositor_comments
;
The following automatic conversions were performed:

'_symmetry_cell_setting' value 'Orthorhombic' changed to
'orthorhombic' according to
/home/saulius/struct/CIF-dictionaries/cif_core.dic dictionary named
'cif_core.dic' version 2.4.1 from 2010-06-29.

Automatic conversion script
Id: cif_fix_values 1715 2011-07-08 13:25:40Z adriana 
;
_cod_original_sg_symbol_H-M Pbca
_cod_database_code 7152006

loop_
_symmetry_equiv_pos_as_xyz
'x, y, z'
'-x+1/2, -y, z+1/2'
'-x, y+1/2, -z+1/2'
'x+1/2, -y+1/2, -z'
'-x, -y, -z'
'x-1/2, y, -z-1/2'
'x, -y-1/2, z-1/2'
'-x-1/2, y-1/2, z'

loop_
_atom_site_label
_atom_site_type_symbol
_atom_site_fract_x
_atom_site_fract_y
_atom_site_fract_z
_atom_site_U_iso_or_equiv
_atom_site_adp_type
_atom_site_occupancy
_atom_site_symmetry_multiplicity
_atom_site_calc_flag
_atom_site_refinement_flags
_atom_site_disorder_assembly
_atom_site_disorder_group
C1 C 0.0920(3) 0.88289(13) 0.53115(6) 0.0673(5) Uani 1 1 d . . .
H1A H 0.0129 0.8421 0.5485 0.101 Uiso 1 1 calc R . .
H1B H 0.0799 0.9532 0.5396 0.101 Uiso 1 1 calc R . .
H1C H 0.2095 0.8609 0.5366 0.101 Uiso 1 1 calc R . .
C2 C 0.06689(19) 0.77699(10) 0.46655(5) 0.0474(4) Uani 1 1 d . . .
C3 C 0.03016(19) 0.77070(11) 0.42105(5) 0.0471(3) Uani 1 1 d . . .
H3 H -0.0046 0.8288 0.4056 0.056 Uiso 1 1 calc R . .
C4 C 0.04480(17) 0.67862(11) 0.39834(4) 0.0432(3) Uani 1 1 d . . .
C5 C 0.09380(18) 0.59264(11) 0.42262(5) 0.0450(3) Uani 1 1 d . . .
C6 C 0.1296(2) 0.59833(12) 0.46761(5) 0.0523(4) Uani 1 1 d . . .
H6 H 0.1618 0.5399 0.4832 0.063 Uiso 1 1 calc R . .
C7 C 0.1178(2) 0.69060(11) 0.48976(5) 0.0523(4) Uani 1 1 d . . .
H7 H 0.1440 0.6946 0.5201 0.063 Uiso 1 1 calc R . .
C8 C -0.0237(2) 0.43481(11) 0.39930(5) 0.0522(4) Uani 1 1 d . . .
C9 C 0.0199(3) 0.33838(13) 0.37569(7) 0.0729(5) Uani 1 1 d . . .
H9A H -0.0842 0.2988 0.3716 0.109 Uiso 1 1 calc R . .
H9B H 0.1023 0.3002 0.3932 0.109 Uiso 1 1 calc R . .
H9C H 0.0699 0.3539 0.3470 0.109 Uiso 1 1 calc R . .
C10 C 0.01752(18) 0.67409(11) 0.34924(5) 0.0463(3) Uani 1 1 d . . .
C11 C 0.1184(2) 0.59632(12) 0.32215(5) 0.0515(4) Uani 1 1 d . A .
C12 C 0.4021(10) 0.5374(7) 0.3076(3) 0.0613(16) Uani 0.58 1 d PD A 1
H12A H 0.3873 0.5320 0.2754 0.074 Uiso 0.58 1 calc PR A 1
H12B H 0.3770 0.4716 0.3210 0.074 Uiso 0.58 1 calc PR A 1
C13 C 0.5822(6) 0.5708(5) 0.3188(2) 0.0903(16) Uani 0.58 1 d PD A 1
H13A H 0.5986 0.6401 0.3093 0.135 Uiso 0.58 1 calc PR A 1
H13B H 0.6648 0.5277 0.3038 0.135 Uiso 0.58 1 calc PR A 1
H13C H 0.5997 0.5662 0.3505 0.135 Uiso 0.58 1 calc PR A 1
C12' C 0.4225(16) 0.5559(11) 0.3044(5) 0.103(6) Uani 0.42 1 d PD A 2
H12C H 0.4712 0.5924 0.2790 0.123 Uiso 0.42 1 calc PR A 2
H12D H 0.3755 0.4915 0.2939 0.123 Uiso 0.42 1 calc PR A 2
C13' C 0.5576(9) 0.5387(7) 0.3391(3) 0.095(3) Uani 0.42 1 d PD A 2
H13D H 0.6098 0.6027 0.3471 0.143 Uiso 0.42 1 calc PR A 2
H13E H 0.6456 0.4938 0.3275 0.143 Uiso 0.42 1 calc PR A 2
H13F H 0.5048 0.5085 0.3650 0.143 Uiso 0.42 1 calc PR A 2
C14 C -0.1897(3) 0.80585(16) 0.26476(7) 0.0846(6) Uani 1 1 d . . .
H14A H -0.3039 0.8028 0.2779 0.127 Uiso 1 1 calc R . .
H14B H -0.1982 0.7942 0.2331 0.127 Uiso 1 1 calc R . .
H14C H -0.1398 0.8719 0.2701 0.127 Uiso 1 1 calc R . .
N1 N -0.08278(17) 0.73967(10) 0.33108(4) 0.0545(3) Uani 1 1 d . . .
O1 O 0.05281(16) 0.87179(8) 0.48489(4) 0.0610(3) Uani 1 1 d . . .
O2 O -0.15975(18) 0.45632(10) 0.41542(5) 0.0821(4) Uani 1 1 d . . .
O3 O 0.11628(14) 0.49862(7) 0.40061(3) 0.0519(3) Uani 1 1 d . . .
O4 O 0.28668(14) 0.61651(9) 0.32606(4) 0.0622(3) Uani 1 1 d D . .
O5 O 0.05510(17) 0.52771(10) 0.30132(4) 0.0696(4) Uani 1 1 d . . .
O6 O -0.08197(16) 0.72998(10) 0.28433(4) 0.0680(4) Uani 1 1 d . . .

loop_
_atom_site_aniso_label
_atom_site_aniso_U_11
_atom_site_aniso_U_22
_atom_site_aniso_U_33
_atom_site_aniso_U_23
_atom_site_aniso_U_13
_atom_site_aniso_U_12
C1 0.0855(12) 0.0615(10) 0.0548(10) -0.0156(8) -0.0140(8) -0.0003(9)
C2 0.0514(8) 0.0443(8) 0.0464(8) -0.0047(6) -0.0004(6) -0.0032(6)
C3 0.0529(8) 0.0437(8) 0.0446(8) 0.0022(6) -0.0023(6) 0.0017(6)
C4 0.0419(7) 0.0457(8) 0.0419(7) -0.0015(5) 0.0010(5) 0.0010(6)
C5 0.0455(7) 0.0431(7) 0.0466(8) -0.0040(6) 0.0009(6) 0.0013(6)
C6 0.0599(9) 0.0482(8) 0.0489(8) 0.0046(6) -0.0062(6) 0.0046(7)
C7 0.0617(9) 0.0538(9) 0.0413(8) -0.0009(6) -0.0078(6) 0.0002(7)
C8 0.0619(9) 0.0452(8) 0.0496(8) 0.0005(6) -0.0019(7) 0.0001(7)
C9 0.0938(13) 0.0489(9) 0.0759(12) -0.0126(8) 0.0009(10) -0.0005(9)
C10 0.0472(7) 0.0488(8) 0.0429(7) -0.0018(6) -0.0008(6) 0.0001(6)
C11 0.0612(9) 0.0561(9) 0.0373(7) -0.0014(6) -0.0015(6) 0.0043(7)
C12 0.058(3) 0.062(2) 0.064(3) -0.020(2) 0.018(2) 0.004(2)
C13 0.058(2) 0.093(4) 0.120(5) -0.028(3) 0.010(3) 0.007(2)
C12' 0.093(9) 0.128(12) 0.086(7) -0.004(6) 0.024(5) 0.030(8)
C13' 0.090(5) 0.094(6) 0.102(6) -0.006(4) -0.005(4) 0.032(4)
C14 0.1112(16) 0.0810(13) 0.0616(11) 0.0074(9) -0.0292(11) 0.0177(12)
N1 0.0601(8) 0.0617(8) 0.0417(7) -0.0003(6) -0.0053(5) 0.0050(6)
O1 0.0870(8) 0.0465(6) 0.0497(6) -0.0088(4) -0.0072(5) 0.0007(5)
O2 0.0663(8) 0.0740(9) 0.1058(11) -0.0256(8) 0.0197(7) -0.0119(6)
O3 0.0562(6) 0.0439(6) 0.0554(6) -0.0068(4) 0.0024(4) 0.0049(4)
O4 0.0577(7) 0.0701(7) 0.0589(7) -0.0100(5) 0.0129(5) 0.0050(5)
O5 0.0854(9) 0.0654(7) 0.0581(7) -0.0169(6) -0.0112(6) 0.0063(6)
O6 0.0854(8) 0.0762(8) 0.0425(6) 0.0035(5) -0.0082(5) 0.0153(6)

loop_
_atom_type_symbol
_atom_type_description
_atom_type_scat_dispersion_real
_atom_type_scat_dispersion_imag
_atom_type_scat_source
C C 0.0033 0.0016 'International Tables Vol C Tables 4.2.6.8 and 6.1.1.4'
H H 0.0000 0.0000 'International Tables Vol C Tables 4.2.6.8 and 6.1.1.4'
N N 0.0061 0.0033 'International Tables Vol C Tables 4.2.6.8 and 6.1.1.4'
O O 0.0106 0.0060 'International Tables Vol C Tables 4.2.6.8 and 6.1.1.4'

loop_
_geom_angle_atom_site_label_1
_geom_angle_atom_site_label_2
_geom_angle_atom_site_label_3
_geom_angle
O1 C1 H1A 109.5
O1 C1 H1B 109.5
H1A C1 H1B 109.5
O1 C1 H1C 109.5
H1A C1 H1C 109.5
H1B C1 H1C 109.5
O1 C2 C7 124.57(13)
O1 C2 C3 115.54(13)
C7 C2 C3 119.88(13)
C4 C3 C2 120.82(13)
C4 C3 H3 119.6
C2 C3 H3 119.6
C3 C4 C5 118.12(13)
C3 C4 C10 120.42(13)
C5 C4 C10 121.39(12)
C6 C5 C4 121.30(13)
C6 C5 O3 118.69(13)
C4 C5 O3 119.94(12)
C5 C6 C7 120.20(14)
C5 C6 H6 119.9
C7 C6 H6 119.9
C6 C7 C2 119.67(13)
C6 C7 H7 120.2
C2 C7 H7 120.2
O2 C8 O3 122.47(14)
O2 C8 C9 126.49(16)
O3 C8 C9 111.04(14)
C8 C9 H9A 109.5
C8 C9 H9B 109.5
H9A C9 H9B 109.5
C8 C9 H9C 109.5
H9A C9 H9C 109.5
H9B C9 H9C 109.5
N1 C10 C4 118.62(13)
N1 C10 C11 122.35(13)
C4 C10 C11 118.92(12)
O5 C11 O4 126.33(15)
O5 C11 C10 125.23(15)
O4 C11 C10 108.43(12)
O4 C12 C13 105.4(5)
O4 C12 H12A 110.7
C13 C12 H12A 110.7
O4 C12 H12B 110.7
C13 C12 H12B 110.7
H12A C12 H12B 108.8
O4 C12' C13' 105.7(8)
O4 C12' H12C 110.6
C13' C12' H12C 110.6
O4 C12' H12D 110.6
C13' C12' H12D 110.6
H12C C12' H12D 108.7
C12' C13' H13D 109.5
C12' C13' H13E 109.5
H13D C13' H13E 109.5
C12' C13' H13F 109.5
H13D C13' H13F 109.5
H13E C13' H13F 109.5
O6 C14 H14A 109.5
O6 C14 H14B 109.5
H14A C14 H14B 109.5
O6 C14 H14C 109.5
H14A C14 H14C 109.5
H14B C14 H14C 109.5
C10 N1 O6 111.10(12)
C2 O1 C1 117.88(12)
C8 O3 C5 117.07(11)
C11 O4 C12' 123.1(7)
C11 O4 C12 114.3(4)
C12' O4 C12 11.9(11)
N1 O6 C14 110.14(13)

loop_
_geom_bond_atom_site_label_1
_geom_bond_atom_site_label_2
_geom_bond_distance
C1 O1 1.422(2)
C1 H1A 0.9600
C1 H1B 0.9600
C1 H1C 0.9600
C2 O1 1.3627(17)
C2 C7 1.384(2)
C2 C3 1.391(2)
C3 C4 1.389(2)
C3 H3 0.9300
C4 C5 1.392(2)
C4 C10 1.483(2)
C5 C6 1.374(2)
C5 O3 1.4078(16)
C6 C7 1.382(2)
C6 H6 0.9300
C7 H7 0.9300
C8 O2 1.183(2)
C8 O3 1.3613(19)
C8 C9 1.486(2)
C9 H9A 0.9600
C9 H9B 0.9600
C9 H9C 0.9600
C10 N1 1.2747(19)
C10 C11 1.514(2)
C11 O5 1.1967(19)
C11 O4 1.3217(19)
C12 O4 1.471(4)
C12 C13 1.487(9)
C12 H12A 0.9700
C12 H12B 0.9700
C13 H13A 0.9600
C13 H13B 0.9600
C13 H13C 0.9600
C12' O4 1.461(7)
C12' C13' 1.483(14)
C12' H12C 0.9700
C12' H12D 0.9700
C13' H13D 0.9600
C13' H13E 0.9600
C13' H13F 0.9600
C14 O6 1.419(2)
C14 H14A 0.9600
C14 H14B 0.9600
C14 H14C 0.9600
N1 O6 1.4024(17)

loop_
_geom_torsion_atom_site_label_1
_geom_torsion_atom_site_label_2
_geom_torsion_atom_site_label_3
_geom_torsion_atom_site_label_4
_geom_torsion
O1 C2 C3 C4 178.19(13)
C7 C2 C3 C4 -0.4(2)
C2 C3 C4 C5 1.3(2)
C2 C3 C4 C10 -175.67(13)
C3 C4 C5 C6 -1.0(2)
C10 C4 C5 C6 175.89(13)
C3 C4 C5 O3 -177.71(12)
C10 C4 C5 O3 -0.8(2)
C4 C5 C6 C7 -0.2(2)
O3 C5 C6 C7 176.57(13)
C5 C6 C7 C2 1.1(2)
O1 C2 C7 C6 -179.25(14)
C3 C2 C7 C6 -0.8(2)
C3 C4 C10 N1 -27.8(2)
C5 C4 C10 N1 155.38(14)
C3 C4 C10 C11 148.34(14)
C5 C4 C10 C11 -28.5(2)
N1 C10 C11 O5 -67.2(2)
C4 C10 C11 O5 116.82(17)
N1 C10 C11 O4 113.68(16)
C4 C10 C11 O4 -62.30(17)
C4 C10 N1 O6 174.87(12)
C11 C10 N1 O6 -1.1(2)
C7 C2 O1 C1 -0.4(2)
C3 C2 O1 C1 -178.89(14)
O2 C8 O3 C5 0.6(2)
C9 C8 O3 C5 -179.19(13)
C6 C5 O3 C8 90.01(16)
C4 C5 O3 C8 -93.20(16)
O5 C11 O4 C12' 0.5(8)
C10 C11 O4 C12' 179.6(8)
O5 C11 O4 C12 -8.6(5)
C10 C11 O4 C12 170.5(4)
C13' C12' O4 C11 -134.5(8)
C13' C12' O4 C12 -90(4)
C13 C12 O4 C11 -175.4(4)
C13 C12 O4 C12' 45(4)
C10 N1 O6 C14 -178.01(16)
